data_4311735
loop_
_publ_author_name
'Malcolm H. Chisholm'
'Judith C. Gallucci'
'Khamphee Phomphrai'

_publ_section_title
;
 Well-Defined Calcium Initiators for Lactide Polymerization
;
_journal_name_full 'Inorganic Chemistry'
_journal_page_first 6717
_journal_page_last 6725
_journal_paper_doi 10.1021/ic0490730
_journal_volume 43
_journal_year 2004
_chemical_formula_sum 'C36 H57 B Ca N6 O2'
_chemical_formula_weight 656.77
_chemical_name_systematic
; 
 ? 
;
_space_group_IT_number 14
_symmetry_cell_setting monoclinic
_symmetry_space_group_name_Hall '-P 2yn'
_symmetry_space_group_name_H-M 'P 1 21/n 1'
_atom_sites_solution_hydrogens geom
_atom_sites_solution_primary heavy
_atom_sites_solution_secondary difmap
_audit_creation_method SHELXL-93
_cell_angle_alpha 90.00
_cell_angle_beta 101.351(1)
_cell_angle_gamma 90.00
_cell_formula_units_Z 4
_cell_length_a 10.4818(1)
_cell_length_b 20.6823(2)
_cell_length_c 18.0627(2)
_cell_measurement_temperature 200(2)
_cell_volume 3839.18(7)
_computing_cell_refinement 'DENZO (Otwinowski & Minor, 1997)'
_computing_data_collection 'COLLECT (Nonius, 1999)'
_computing_data_reduction 'DENZO (Otwinowski & Minor, 1997)'
_computing_structure_refinement 'SHELXL-93 (Sheldrick, 1993)'
_computing_structure_solution 'SHELXS-86 (Sheldrick, 1990)'
_diffrn_ambient_temperature 200(2)
_diffrn_measurement_device 'Nonius Kappa CCD'
_diffrn_measurement_method 'phi and omega scans'
_diffrn_radiation_monochromator graphite
_diffrn_radiation_source 'fine-focus sealed tube'
_diffrn_radiation_type MoK\a
_diffrn_radiation_wavelength 0.71073
_diffrn_reflns_av_R_equivalents 0.033
_diffrn_reflns_av_sigmaI/netI 0.0243
_diffrn_reflns_limit_h_max 12
_diffrn_reflns_limit_h_min -12
_diffrn_reflns_limit_k_max 24
_diffrn_reflns_limit_k_min -24
_diffrn_reflns_limit_l_max 21
_diffrn_reflns_limit_l_min -21
_diffrn_reflns_number 38233
_diffrn_reflns_theta_max 25.02
_diffrn_reflns_theta_min 2.21
_exptl_absorpt_coefficient_mu 0.201
_exptl_crystal_colour 'pale yellow'
_exptl_crystal_density_diffrn 1.136
_exptl_crystal_description chunk
_exptl_crystal_F_000 1424
_exptl_crystal_size_max 0.38
_exptl_crystal_size_mid 0.35
_exptl_crystal_size_min 0.27
_refine_diff_density_max 0.485
_refine_diff_density_min -0.319
_refine_ls_extinction_method none
_refine_ls_goodness_of_fit_all 1.028
_refine_ls_goodness_of_fit_obs 1.042
_refine_ls_matrix_type full
_refine_ls_number_parameters 434
_refine_ls_number_reflns 6764
_refine_ls_number_restraints 0
_refine_ls_restrained_S_all 1.030
_refine_ls_restrained_S_obs 1.042
_refine_ls_R_factor_all 0.0569
_refine_ls_R_factor_obs 0.0463
_refine_ls_shift/esd_max 0.065
_refine_ls_shift/esd_mean 0.002
_refine_ls_structure_factor_coef Fsqd
_refine_ls_weighting_details 'w=1/[\s^2^(Fo^2^)+(0.0543P)^2^+2.6477P] where P=(Fo^2^+2Fc^2^)/3'
_refine_ls_weighting_scheme calc
_refine_ls_wR_factor_all 0.1263
_refine_ls_wR_factor_obs 0.1167
_reflns_number_observed 5695
_reflns_number_total 6766
_reflns_observed_criterion >2sigma(I)
_cod_data_source_file ic0490730si20040714_030341_5.cif
_cod_data_source_block Chisholm1068
_cod_depositor_comments
;
The following automatic conversions were performed:

'_refine_ls_weighting_scheme' value 'calc
w=1/[\s^2^(Fo^2^)+(0.0543P)^2^+2.6477P] where P=(Fo^2^+2Fc^2^)/3' was
changed to 'calc'. New tag '_refine_ls_weighting_details' was
created. The value of the new tag was set to
'w=1/[\s^2^(Fo^2^)+(0.0543P)^2^+2.6477P] where P=(Fo^2^+2Fc^2^)/3'.

Automatic conversion script
Id: cif_fix_values 3143 2015-03-26 13:38:13Z robertas 
;
_cod_database_code 4311735

loop_
_symmetry_equiv_pos_as_xyz
'x, y, z'
'-x+1/2, y+1/2, -z+1/2'
'-x, -y, -z'
'x-1/2, -y-1/2, z-1/2'

loop_
_atom_site_aniso_label
_atom_site_aniso_U_11
_atom_site_aniso_U_22
_atom_site_aniso_U_33
_atom_site_aniso_U_23
_atom_site_aniso_U_13
_atom_site_aniso_U_12
Ca 0.0292(2) 0.0317(2) 0.0360(2) -0.0049(2) 0.0041(2) 0.0052(2)
O1 0.0520(9) 0.0487(9) 0.0482(9) 0.0084(7) 0.0111(7) 0.0078(7)
O2 0.0417(8) 0.0444(8) 0.0412(8) -0.0046(6) 0.0061(6) 0.0161(7)
N1 0.0314(9) 0.0372(9) 0.0442(10) -0.0080(7) 0.0077(7) -0.0005(7)
N2 0.0388(9) 0.0321(9) 0.0469(10) -0.0087(7) 0.0120(8) 0.0003(7)
N3 0.0357(9) 0.0394(9) 0.0437(9) -0.0085(8) 0.0131(7) -0.0010(7)
N4 0.0396(9) 0.0360(9) 0.0406(9) -0.0030(7) 0.0094(7) 0.0019(7)
N5 0.0305(9) 0.0401(10) 0.0503(10) -0.0021(8) 0.0091(8) 0.0052(7)
N6 0.0316(9) 0.0401(9) 0.0444(10) -0.0045(8) 0.0054(7) 0.0019(7)
C1 0.0397(11) 0.0439(12) 0.0418(11) -0.0062(9) 0.0035(9) -0.0070(9)
C2 0.0552(14) 0.0384(12) 0.0534(13) -0.0110(10) 0.0106(11) -0.0131(10)
C3 0.0571(14) 0.0341(11) 0.0537(13) -0.0096(10) 0.0156(11) -0.0003(10)
C4 0.0372(11) 0.0447(12) 0.0390(11) -0.0007(9) 0.0034(9) -0.0072(9)
C5 0.0468(13) 0.0621(15) 0.0444(12) 0.0027(11) 0.0155(10) -0.0063(11)
C6 0.0400(12) 0.0575(14) 0.0471(12) -0.0124(11) 0.0173(10) -0.0038(10)
C7 0.0260(10) 0.0534(13) 0.0463(12) 0.0027(10) 0.0075(9) -0.0018(9)
C8 0.0307(11) 0.066(2) 0.0602(15) 0.0080(12) 0.0017(10) 0.0058(11)
C9 0.0361(12) 0.0488(13) 0.069(2) 0.0049(12) 0.0095(11) 0.0119(10)
C10 0.0323(11) 0.0574(15) 0.071(2) -0.0105(12) 0.0035(11) -0.0095(10)
C14 0.0535(13) 0.0447(13) 0.0491(13) 0.0086(10) 0.0064(10) -0.0010(10)
C15 0.115(3) 0.0425(14) 0.063(2) 0.0016(12) 0.011(2) 0.0158(15)
C16 0.066(2) 0.077(2) 0.097(2) -0.006(2) -0.010(2) 0.018(2)
C17 0.099(2) 0.065(2) 0.111(3) 0.034(2) 0.040(2) 0.004(2)
C18 0.0368(11) 0.063(2) 0.0503(13) -0.0081(11) 0.0003(10) -0.0085(11)
C19 0.056(2) 0.065(2) 0.086(2) -0.027(2) -0.0088(14) 0.0101(13)
C20 0.125(3) 0.115(3) 0.064(2) -0.034(2) 0.033(2) -0.053(2)
C21 0.0430(14) 0.062(2) 0.098(2) -0.001(2) -0.0055(14) -0.0125(12)
C22 0.120(3) 0.069(2) 0.058(2) 0.0123(14) 0.031(2) 0.012(2)
C23 0.041(2) 0.047(2) 0.054(2) 0.0120(13) 0.0003(13) -0.0005(13)
C24 0.094(2) 0.0497(15) 0.059(2) 0.0051(12) 0.0118(15) 0.0044(14)
C25 0.0346(10) 0.0328(10) 0.0397(11) 0.0037(8) 0.0134(8) 0.0061(8)
C26 0.0326(10) 0.0318(10) 0.0409(11) 0.0020(8) 0.0125(8) -0.0021(8)
C27 0.0456(12) 0.0355(11) 0.0499(12) -0.0060(9) 0.0189(10) -0.0018(9)
C28 0.0458(12) 0.0353(11) 0.0638(15) 0.0022(10) 0.0247(11) 0.0114(9)
C29 0.0419(12) 0.0499(13) 0.0517(13) 0.0092(11) 0.0128(10) 0.0171(10)
C30 0.0413(11) 0.0488(12) 0.0390(11) 0.0043(9) 0.0100(9) 0.0139(10)
C31 0.0380(11) 0.0465(12) 0.0419(11) -0.0079(9) 0.0062(9) 0.0023(9)
C32 0.065(2) 0.0446(13) 0.0581(15) 0.0100(11) -0.0061(12) -0.0001(12)
C33 0.0529(14) 0.063(2) 0.0535(14) -0.0049(12) 0.0012(11) -0.0133(12)
C34 0.060(2) 0.098(2) 0.0436(13) -0.0086(14) -0.0043(12) 0.042(2)
C35 0.061(2) 0.141(3) 0.110(3) -0.066(3) -0.019(2) 0.012(2)
C36 0.160(4) 0.181(4) 0.041(2) 0.015(2) 0.011(2) 0.107(4)
B1 0.0367(12) 0.0366(12) 0.0523(14) -0.0099(11) 0.0147(11) 0.0053(10)

loop_
_atom_site_label
_atom_site_type_symbol
_atom_site_fract_x
_atom_site_fract_y
_atom_site_fract_z
_atom_site_U_iso_or_equiv
_atom_site_thermal_displace_type
_atom_site_occupancy
_atom_site_calc_flag
_atom_site_refinement_flags
_atom_site_disorder_group
Ca Ca 0.22673(4) 0.20460(2) 0.22532(2) 0.03261(13) Uani 1 d . .
O1 O 0.2024(2) 0.26391(8) 0.10568(9) 0.0495(4) Uani 1 d . .
O2 O 0.37393(14) 0.13669(7) 0.21442(8) 0.0427(3) Uani 1 d . .
N1 N 0.2886(2) 0.31116(8) 0.27765(9) 0.0376(4) Uani 1 d . .
N2 N 0.1852(2) 0.34159(8) 0.29919(10) 0.0388(4) Uani 1 d . .
N3 N 0.0777(2) 0.24965(8) 0.35815(10) 0.0389(4) Uani 1 d . .
N4 N 0.1457(2) 0.19522(8) 0.34655(9) 0.0386(4) Uani 1 d . .
N5 N -0.0223(2) 0.28677(8) 0.22656(10) 0.0402(4) Uani 1 d . .
N6 N -0.0097(2) 0.22747(8) 0.19412(10) 0.0390(4) Uani 1 d . .
C1 C 0.3816(2) 0.35654(11) 0.28067(12) 0.0424(5) Uani 1 d . .
C2 C 0.3382(2) 0.41505(11) 0.30390(13) 0.0490(6) Uani 1 d . .
H2 H 0.3847(2) 0.45470(11) 0.31096(13) 0.059 Uiso 1 calc R .
C3 C 0.2146(2) 0.40387(10) 0.31454(13) 0.0477(5) Uani 1 d . .
H3 H 0.1588(2) 0.43503(10) 0.33019(13) 0.057 Uiso 1 calc R .
C4 C 0.1308(2) 0.15344(10) 0.40085(12) 0.0409(5) Uani 1 d . .
C5 C 0.0544(2) 0.18086(12) 0.44757(13) 0.0502(6) Uani 1 d . .
H5 H 0.0296(2) 0.16174(12) 0.49043(13) 0.060 Uiso 1 calc R .
C6 C 0.0229(2) 0.24088(12) 0.41879(13) 0.0470(5) Uani 1 d . .
H6 H -0.0293(2) 0.27157(12) 0.43834(13) 0.056 Uiso 1 calc R .
C7 C -0.1077(2) 0.22256(11) 0.13428(12) 0.0418(5) Uani 1 d . .
C8 C -0.1816(2) 0.27957(13) 0.12712(14) 0.0532(6) Uani 1 d . .
H8 H -0.2555(2) 0.28943(13) 0.08919(14) 0.064 Uiso 1 calc R .
C9 C -0.1251(2) 0.31790(12) 0.18597(14) 0.0516(6) Uani 1 d . .
H9 H -0.1540(2) 0.35983(12) 0.19653(14) 0.062 Uiso 1 calc R .
C10 C 0.5132(2) 0.34222(12) 0.26266(15) 0.0545(6) Uani 1 d . .
C11 C 0.5149(4) 0.2788(3) 0.2170(3) 0.0543(12) Uiso 0.626(7) d P 1
H11A H 0.4472(18) 0.2807(6) 0.1711(9) 0.082 Uiso 0.626(7) calc PR 1
H11B H 0.4983(28) 0.2420(3) 0.2479(7) 0.082 Uiso 0.626(7) calc PR 1
H11C H 0.6001(10) 0.2737(7) 0.2032(14) 0.082 Uiso 0.626(7) calc PR 1
C12 C 0.5489(5) 0.3994(2) 0.2097(3) 0.070(2) Uiso 0.626(7) d P 1
H12A H 0.4830(19) 0.4013(12) 0.1630(9) 0.105 Uiso 0.626(7) calc PR 1
H12B H 0.6344(16) 0.3910(9) 0.1974(17) 0.105 Uiso 0.626(7) calc PR 1
H12C H 0.5511(34) 0.4408(3) 0.2364(8) 0.105 Uiso 0.626(7) calc PR 1
C13 C 0.6147(5) 0.3389(3) 0.3296(3) 0.071(2) Uiso 0.626(7) d P 1
H13A H 0.5933(19) 0.3053(13) 0.3634(10) 0.106 Uiso 0.626(7) calc PR 1
H13B H 0.6219(25) 0.3808(6) 0.3556(12) 0.106 Uiso 0.626(7) calc PR 1
H13C H 0.6977(9) 0.3285(18) 0.3152(3) 0.106 Uiso 0.626(7) calc PR 1
C11A C 0.5078(7) 0.2995(4) 0.1980(4) 0.050(2) Uiso 0.374(7) d P 2
H11D H 0.4526(36) 0.3190(11) 0.1534(7) 0.074 Uiso 0.374(7) calc PR 2
H11E H 0.4714(41) 0.2577(8) 0.2086(11) 0.074 Uiso 0.374(7) calc PR 2
H11F H 0.5958(9) 0.2932(18) 0.1884(16) 0.074 Uiso 0.374(7) calc PR 2
C12A C 0.5878(10) 0.4019(5) 0.2651(7) 0.095(3) Uiso 0.374(7) d P 2
H12D H 0.5399(37) 0.4329(14) 0.2290(33) 0.142 Uiso 0.374(7) calc PR 2
H12E H 0.6722(33) 0.3927(8) 0.2518(44) 0.142 Uiso 0.374(7) calc PR 2
H12F H 0.6015(67) 0.4201(21) 0.3161(13) 0.142 Uiso 0.374(7) calc PR 2
C13A C 0.5852(10) 0.3004(5) 0.3410(5) 0.082(3) Uiso 0.374(7) d P 2
H13D H 0.5379(40) 0.2599(16) 0.3440(21) 0.124 Uiso 0.374(7) calc PR 2
H13E H 0.5837(58) 0.3265(14) 0.3861(6) 0.124 Uiso 0.374(7) calc PR 2
H13F H 0.6756(22) 0.2907(28) 0.3380(18) 0.124 Uiso 0.374(7) calc PR 2
C14 C 0.1927(2) 0.08695(11) 0.40769(13) 0.0496(5) Uani 1 d . .
C15 C 0.1998(3) 0.05930(13) 0.3308(2) 0.0746(9) Uani 1 d . .
H15A H 0.2328(21) 0.0149(4) 0.3368(2) 0.112 Uiso 1 calc R .
H15B H 0.2585(17) 0.0858(7) 0.3074(6) 0.112 Uiso 1 calc R .
H15C H 0.1128(5) 0.0594(10) 0.2987(5) 0.112 Uiso 1 calc R .
C16 C 0.3304(3) 0.0922(2) 0.4563(2) 0.0836(10) Uani 1 d . .
H16A H 0.3254(4) 0.1110(11) 0.5054(6) 0.125 Uiso 1 calc R .
H16B H 0.3841(7) 0.1198(10) 0.4307(7) 0.125 Uiso 1 calc R .
H16C H 0.3693(10) 0.0490(2) 0.4638(12) 0.125 Uiso 1 calc R .
C17 C 0.1134(4) 0.0415(2) 0.4474(2) 0.0893(10) Uani 1 d . .
H17A H 0.1095(21) 0.0588(7) 0.4974(6) 0.134 Uiso 1 calc R .
H17B H 0.1547(15) -0.0012(4) 0.4530(13) 0.134 Uiso 1 calc R .
H17C H 0.0250(8) 0.0376(10) 0.4174(8) 0.134 Uiso 1 calc R .
C18 C -0.1312(2) 0.16211(12) 0.08655(13) 0.0513(6) Uani 1 d . .
C19 C -0.0561(3) 0.10443(14) 0.1270(2) 0.0724(8) Uani 1 d . .
H19A H -0.0765(17) 0.0655(3) 0.0960(6) 0.109 Uiso 1 calc R .
H19B H -0.0813(16) 0.0979(7) 0.1759(6) 0.109 Uiso 1 calc R .
H19C H 0.0375(3) 0.1131(5) 0.1349(11) 0.109 Uiso 1 calc R .
C20 C -0.0920(4) 0.1735(2) 0.0107(2) 0.0993(12) Uani 1 d . .
H20A H -0.1125(27) 0.1349(6) -0.0210(7) 0.149 Uiso 1 calc R .
H20B H 0.0016(6) 0.1821(14) 0.0187(2) 0.149 Uiso 1 calc R .
H20C H -0.1400(21) 0.2106(9) -0.0145(8) 0.149 Uiso 1 calc R .
C21 C -0.2769(2) 0.14573(14) 0.0737(2) 0.0706(8) Uani 1 d . .
H21A H -0.2944(4) 0.1072(6) 0.0417(10) 0.106 Uiso 1 calc R .
H21B H -0.3276(3) 0.1822(4) 0.0488(11) 0.106 Uiso 1 calc R .
H21C H -0.3015(5) 0.1373(10) 0.1224(2) 0.106 Uiso 1 calc R .
C22 C 0.2145(4) 0.2855(2) 0.0325(2) 0.0806(9) Uani 1 d . .
H22A H 0.2947(4) 0.3092(2) 0.0280(2) 0.097 Uiso 0.798(8) calc PR 1
H22B H 0.1794(4) 0.2572(2) -0.0109(2) 0.097 Uiso 0.798(8) calc PR 1
H22C H 0.2972(4) 0.2757(2) 0.0162(2) 0.097 Uiso 0.202(8) calc PR 2
H22D H 0.1364(4) 0.2820(2) -0.0083(2) 0.097 Uiso 0.202(8) calc PR 2
C23 C 0.1239(3) 0.31741(14) 0.0688(2) 0.0483(10) Uani 0.798(8) d P 1
H23 H 0.0304(3) 0.30704(14) 0.0485(2) 0.058 Uiso 0.798(8) calc PR 1
C23A C 0.2162(17) 0.3335(7) 0.0826(8) 0.063(5) Uiso 0.202(8) d P 2
H23A H 0.3099(17) 0.3447(7) 0.1006(8) 0.075 Uiso 0.202(8) calc PR 2
C24 C 0.1488(3) 0.38181(13) 0.1048(2) 0.0680(7) Uani 1 d . .
H24A H 0.1200 0.4165 0.0683 0.102 Uiso 0.798(8) d P 1
H24B H 0.1200 0.3864 0.1527 0.102 Uiso 0.798(8) d P 1
H24C H 0.2600 0.3891 0.1216 0.102 Uiso 0.798(8) d P 1
C25 C 0.4467(2) 0.08923(9) 0.19582(11) 0.0349(4) Uani 1 d . .
C26 C 0.4127(2) 0.05897(9) 0.12463(11) 0.0344(4) Uani 1 d . .
C27 C 0.4895(2) 0.00907(10) 0.10602(13) 0.0424(5) Uani 1 d . .
H27 H 0.4658(2) -0.01118(10) 0.05807(13) 0.051 Uiso 1 calc R .
C28 C 0.5996(2) -0.01182(10) 0.15578(14) 0.0464(5) Uani 1 d . .
H28 H 0.6508(2) -0.04624(10) 0.14249(14) 0.056 Uiso 1 calc R .
C29 C 0.6333(2) 0.01806(11) 0.22441(13) 0.0473(5) Uani 1 d . .
H29 H 0.7092(2) 0.00399(11) 0.25840(13) 0.057 Uiso 1 calc R .
C30 C 0.5606(2) 0.06826(11) 0.24629(12) 0.0428(5) Uani 1 d . .
C31 C 0.2986(2) 0.08462(11) 0.06736(12) 0.0424(5) Uani 1 d . .
H31 H 0.2402(2) 0.10817(11) 0.09582(12) 0.051 Uiso 1 calc R .
C32 C 0.3490(3) 0.13384(12) 0.01696(15) 0.0583(6) Uani 1 d . .
H32A H 0.2757(3) 0.1518(7) -0.0194(7) 0.088 Uiso 1 calc R .
H32B H 0.4095(14) 0.1125(2) -0.0103(8) 0.088 Uiso 1 calc R .
H32C H 0.3943(16) 0.1688(5) 0.0482(2) 0.088 Uiso 1 calc R .
C33 C 0.2173(2) 0.03279(13) 0.01989(14) 0.0579(6) Uani 1 d . .
H33A H 0.1405(9) 0.0528(2) -0.0115(8) 0.087 Uiso 1 calc R .
H33B H 0.1896(15) 0.0005(5) 0.05322(14) 0.087 Uiso 1 calc R .
H33C H 0.2695(6) 0.0117(6) -0.0126(8) 0.087 Uiso 1 calc R .
C34 C 0.6073(3) 0.1018(2) 0.32117(14) 0.0693(8) Uani 1 d . .
H34 H 0.5360(3) 0.1312(2) 0.33001(14) 0.083 Uiso 1 calc R .
C35 C 0.7268(3) 0.1439(2) 0.3181(2) 0.1086(15) Uani 1 d . .
H35A H 0.8006(9) 0.1161(2) 0.3135(18) 0.163 Uiso 1 calc R .
H35B H 0.7488(19) 0.1696(12) 0.3644(8) 0.163 Uiso 1 calc R .
H35C H 0.7072(11) 0.1728(11) 0.2743(11) 0.163 Uiso 1 calc R .
C36 C 0.6340(5) 0.0537(2) 0.3866(2) 0.128(2) Uani 1 d . .
H36A H 0.6543(37) 0.0773(2) 0.4345(2) 0.192 Uiso 1 calc R .
H36B H 0.7079(25) 0.0262(13) 0.3815(12) 0.192 Uiso 1 calc R .
H36C H 0.5568(14) 0.0267(12) 0.3857(13) 0.192 Uiso 1 calc R .
B1 B 0.0562(2) 0.30812(12) 0.30498(15) 0.0410(5) Uani 1 d . .
H1 H 0.0020(2) 0.34012(12) 0.32652(15) 0.049 Uiso 1 calc R .

loop_
_atom_type_symbol
_atom_type_description
_atom_type_scat_dispersion_real
_atom_type_scat_dispersion_imag
_atom_type_scat_source
C C 0.0033 0.0016 'International Tables Vol C Tables 4.2.6.8 and 6.1.1.4'
H H 0.0000 0.0000 'International Tables Vol C Tables 4.2.6.8 and 6.1.1.4'
B B 0.0013 0.0007 'International Tables Vol C Tables 4.2.6.8 and 6.1.1.4'
Ca Ca 0.2262 0.3064 'International Tables Vol C Tables 4.2.6.8 and 6.1.1.4'
N N 0.0061 0.0033 'International Tables Vol C Tables 4.2.6.8 and 6.1.1.4'
O O 0.0106 0.0060 'International Tables Vol C Tables 4.2.6.8 and 6.1.1.4'

loop_
_geom_angle_atom_site_label_1
_geom_angle_atom_site_label_2
_geom_angle_atom_site_label_3
_geom_angle
_geom_angle_site_symmetry_1
_geom_angle_site_symmetry_3
_geom_angle_publ_flag
O2 Ca N1 119.44(6) . . ?
O2 Ca O1 101.56(6) . . ?
N1 Ca O1 82.13(6) . . ?
O2 Ca N6 144.87(6) . . ?
N1 Ca N6 95.38(6) . . ?
O1 Ca N6 77.18(6) . . ?
O2 Ca N4 114.01(6) . . ?
N1 Ca N4 80.86(6) . . ?
O1 Ca N4 144.42(5) . . ?
N6 Ca N4 73.60(6) . . ?
O2 Ca N5 170.18(5) . . ?
N1 Ca N5 70.33(5) . . ?
O1 Ca N5 77.98(5) . . ?
N6 Ca N5 25.32(5) . . ?
N4 Ca N5 66.92(5) . . ?
C22 O1 C23 58.9(2) . . ?
C22 O1 C23A 54.2(5) . . ?
C22 O1 Ca 163.9(2) . . ?
C23 O1 Ca 137.1(2) . . ?
C23A O1 Ca 136.0(6) . . ?
C25 O2 Ca 167.78(13) . . ?
C1 N1 N2 105.9(2) . . ?
C1 N1 Ca 141.46(14) . . ?
N2 N1 Ca 111.08(11) . . ?
C3 N2 N1 109.7(2) . . ?
C3 N2 B1 125.9(2) . . ?
N1 N2 B1 124.4(2) . . ?
C6 N3 N4 109.4(2) . . ?
C6 N3 B1 125.7(2) . . ?
N4 N3 B1 124.7(2) . . ?
C4 N4 N3 106.2(2) . . ?
C4 N4 Ca 142.93(14) . . ?
N3 N4 Ca 110.23(12) . . ?
C9 N5 N6 109.2(2) . . ?
C9 N5 B1 125.8(2) . . ?
N6 N5 B1 124.2(2) . . ?
C9 N5 Ca 147.2(2) . . ?
N6 N5 Ca 50.27(9) . . ?
B1 N5 Ca 82.40(11) . . ?
C7 N6 N5 106.7(2) . . ?
C7 N6 Ca 137.98(14) . . ?
N5 N6 Ca 104.41(11) . . ?
N1 C1 C2 110.1(2) . . ?
N1 C1 C10 122.7(2) . . ?
C2 C1 C10 127.2(2) . . ?
C3 C2 C1 105.8(2) . . ?
C3 C2 H2 127.12(13) . . ?
C1 C2 H2 127.12(13) . . ?
N2 C3 C2 108.6(2) . . ?
N2 C3 H3 125.69(12) . . ?
C2 C3 H3 125.69(13) . . ?
N4 C4 C5 110.2(2) . . ?
N4 C4 C14 122.4(2) . . ?
C5 C4 C14 127.4(2) . . ?
C6 C5 C4 105.4(2) . . ?
C6 C5 H5 127.31(13) . . ?
C4 C5 H5 127.31(13) . . ?
N3 C6 C5 108.9(2) . . ?
N3 C6 H6 125.57(13) . . ?
C5 C6 H6 125.57(13) . . ?
N6 C7 C8 109.4(2) . . ?
N6 C7 C18 122.4(2) . . ?
C8 C7 C18 128.2(2) . . ?
C9 C8 C7 105.7(2) . . ?
C9 C8 H8 127.17(14) . . ?
C7 C8 H8 127.17(13) . . ?
N5 C9 C8 109.0(2) . . ?
N5 C9 H9 125.51(13) . . ?
C8 C9 H9 125.51(14) . . ?
C12A C10 C11A 118.3(6) . . ?
C13 C10 C1 112.5(3) . . ?
C12A C10 C1 109.6(5) . . ?
C11A C10 C1 113.5(3) . . ?
C13 C10 C11 108.7(3) . . ?
C1 C10 C11 112.8(2) . . ?
C13 C10 C12 108.2(3) . . ?
C1 C10 C12 108.3(2) . . ?
C11 C10 C12 106.1(3) . . ?
C12A C10 C13A 104.9(6) . . ?
C11A C10 C13A 107.4(5) . . ?
C1 C10 C13A 101.3(4) . . ?
C10 C11 H11A 109.5(2) . . ?
C10 C11 H11B 109.5(2) . . ?
H11A C11 H11B 109.5 . . ?
C10 C11 H11C 109.5(2) . . ?
H11A C11 H11C 109.5 . . ?
H11B C11 H11C 109.5 . . ?
C10 C12 H12A 109.5(2) . . ?
C10 C12 H12B 109.5(2) . . ?
H12A C12 H12B 109.5 . . ?
C10 C12 H12C 109.5(2) . . ?
H12A C12 H12C 109.5 . . ?
H12B C12 H12C 109.5 . . ?
C10 C13 H13A 109.5(3) . . ?
C10 C13 H13B 109.5(2) . . ?
H13A C13 H13B 109.5 . . ?
C10 C13 H13C 109.5(2) . . ?
H13A C13 H13C 109.5 . . ?
H13B C13 H13C 109.5 . . ?
C10 C11A H11D 109.5(4) . . ?
C10 C11A H11E 109.5(4) . . ?
H11D C11A H11E 109.5 . . ?
C10 C11A H11F 109.5(3) . . ?
H11D C11A H11F 109.5 . . ?
H11E C11A H11F 109.5 . . ?
C10 C12A H12D 109.4(5) . . ?
C10 C12A H12E 109.5(4) . . ?
H12D C12A H12E 109.5 . . ?
C10 C12A H12F 109.5(5) . . ?
H12D C12A H12F 109.5 . . ?
H12E C12A H12F 109.5 . . ?
C10 C13A H13D 109.5(4) . . ?
C10 C13A H13E 109.5(4) . . ?
H13D C13A H13E 109.5 . . ?
C10 C13A H13F 109.5(4) . . ?
H13D C13A H13F 109.5 . . ?
H13E C13A H13F 109.5 . . ?
C4 C14 C15 111.4(2) . . ?
C4 C14 C17 109.5(2) . . ?
C15 C14 C17 109.1(2) . . ?
C4 C14 C16 108.8(2) . . ?
C15 C14 C16 109.8(2) . . ?
C17 C14 C16 108.1(2) . . ?
C14 C15 H15A 109.47(13) . . ?
C14 C15 H15B 109.5(2) . . ?
H15A C15 H15B 109.5 . . ?
C14 C15 H15C 109.5(2) . . ?
H15A C15 H15C 109.5 . . ?
H15B C15 H15C 109.5 . . ?
C14 C16 H16A 109.5(2) . . ?
C14 C16 H16B 109.5(2) . . ?
H16A C16 H16B 109.5 . . ?
C14 C16 H16C 109.47(15) . . ?
H16A C16 H16C 109.5 . . ?
H16B C16 H16C 109.5 . . ?
C14 C17 H17A 109.5(2) . . ?
C14 C17 H17B 109.5(2) . . ?
H17A C17 H17B 109.5 . . ?
C14 C17 H17C 109.5(2) . . ?
H17A C17 H17C 109.5 . . ?
H17B C17 H17C 109.5 . . ?
C7 C18 C20 110.1(2) . . ?
C7 C18 C19 111.2(2) . . ?
C20 C18 C19 110.1(3) . . ?
C7 C18 C21 108.3(2) . . ?
C20 C18 C21 109.5(2) . . ?
C19 C18 C21 107.6(2) . . ?
C18 C19 H19A 109.47(13) . . ?
C18 C19 H19B 109.5(2) . . ?
H19A C19 H19B 109.5 . . ?
C18 C19 H19C 109.47(14) . . ?
H19A C19 H19C 109.5 . . ?
H19B C19 H19C 109.5 . . ?
C18 C20 H20A 109.5(2) . . ?
C18 C20 H20B 109.5(2) . . ?
H20A C20 H20B 109.5 . . ?
C18 C20 H20C 109.5(2) . . ?
H20A C20 H20C 109.5 . . ?
H20B C20 H20C 109.5 . . ?
C18 C21 H21A 109.47(15) . . ?
C18 C21 H21B 109.47(15) . . ?
H21A C21 H21B 109.5 . . ?
C18 C21 H21C 109.5(2) . . ?
H21A C21 H21C 109.5 . . ?
H21B C21 H21C 109.5 . . ?
C23A C22 O1 66.3(6) . . ?
C23 C22 O1 61.8(2) . . ?
C23 C22 H22A 117.6(2) . . ?
O1 C22 H22A 117.6(2) . . ?
C23 C22 H22B 117.6(2) . . ?
O1 C22 H22B 117.6(2) . . ?
H22A C22 H22B 114.7 . . ?
C23A C22 H22C 117.1(8) . . ?
O1 C22 H22C 117.1(2) . . ?
C23A C22 H22D 117.1(7) . . ?
O1 C22 H22D 117.1(2) . . ?
H22C C22 H22D 114.1 . . ?
C22 C23 O1 59.3(2) . . ?
C22 C23 C24 123.0(3) . . ?
O1 C23 C24 116.5(2) . . ?
C22 C23 H23 115.4(2) . . ?
O1 C23 H23 115.37(14) . . ?
C24 C23 H23 115.4(2) . . ?
C24 C23A C22 145.3(14) . . ?
C24 C23A O1 123.1(11) . . ?
C22 C23A O1 59.5(6) . . ?
C24 C23A H23A 105.8(8) . . ?
C22 C23A H23A 105.8(8) . . ?
O1 C23A H23A 105.8(6) . . ?
C24 C23A H24C 50.4(5) . . ?
C22 C23A H24C 157.0(13) . . ?
O1 C23A H24C 133.8(10) . . ?
C23 C24 H24A 111.0(3) . . ?
C23 C24 H24B 114.7(3) . . ?
H24A C24 H24B 114.6(3) . . ?
C23 C24 H24C 108.3(2) . . ?
H24A C24 H24C 104.0(3) . . ?
H24B C24 H24C 103.1(2) . . ?
O2 C25 C26 120.3(2) . . ?
O2 C25 C30 121.1(2) . . ?
C26 C25 C30 118.6(2) . . ?
C27 C26 C25 119.7(2) . . ?
C27 C26 C31 120.8(2) . . ?
C25 C26 C31 119.4(2) . . ?
C28 C27 C26 121.5(2) . . ?
C28 C27 H27 119.24(13) . . ?
C26 C27 H27 119.24(13) . . ?
C29 C28 C27 118.7(2) . . ?
C29 C28 H28 120.64(13) . . ?
C27 C28 H28 120.64(13) . . ?
C28 C29 C30 122.5(2) . . ?
C28 C29 H29 118.77(13) . . ?
C30 C29 H29 118.77(13) . . ?
C29 C30 C25 119.0(2) . . ?
C29 C30 C34 119.8(2) . . ?
C25 C30 C34 121.1(2) . . ?
C26 C31 C33 114.6(2) . . ?
C26 C31 C32 108.7(2) . . ?
C33 C31 C32 110.7(2) . . ?
C26 C31 H31 107.50(11) . . ?
C33 C31 H31 107.49(13) . . ?
C32 C31 H31 107.50(13) . . ?
C31 C32 H32A 109.47(12) . . ?
C31 C32 H32B 109.47(13) . . ?
H32A C32 H32B 109.5 . . ?
C31 C32 H32C 109.47(13) . . ?
H32A C32 H32C 109.5 . . ?
H32B C32 H32C 109.5 . . ?
C31 C33 H33A 109.47(13) . . ?
C31 C33 H33B 109.47(13) . . ?
H33A C33 H33B 109.5 . . ?
C31 C33 H33C 109.47(13) . . ?
H33A C33 H33C 109.5 . . ?
H33B C33 H33C 109.5 . . ?
C30 C34 C36 111.8(3) . . ?
C30 C34 C35 110.5(2) . . ?
C36 C34 C35 111.8(3) . . ?
C30 C34 H34 107.53(12) . . ?
C36 C34 H34 107.5(2) . . ?
C35 C34 H34 107.5(2) . . ?
C34 C35 H35A 109.5(2) . . ?
C34 C35 H35B 109.5(2) . . ?
H35A C35 H35B 109.5 . . ?
C34 C35 H35C 109.5(2) . . ?
H35A C35 H35C 109.5 . . ?
H35B C35 H35C 109.5 . . ?
C34 C36 H36A 109.5(2) . . ?
C34 C36 H36B 109.5(2) . . ?
H36A C36 H36B 109.5 . . ?
C34 C36 H36C 109.5(2) . . ?
H36A C36 H36C 109.5 . . ?
H36B C36 H36C 109.5 . . ?
N3 B1 N2 112.0(2) . . ?
N3 B1 N5 109.4(2) . . ?
N2 B1 N5 112.3(2) . . ?
N3 B1 H1 107.62(11) . . ?
N2 B1 H1 107.62(10) . . ?
N5 B1 H1 107.62(10) . . ?

loop_
_geom_bond_atom_site_label_1
_geom_bond_atom_site_label_2
_geom_bond_distance
_geom_bond_site_symmetry_2
_geom_bond_publ_flag
Ca O2 2.1241(14) . ?
Ca N1 2.435(2) . ?
Ca O1 2.454(2) . ?
Ca N6 2.476(2) . ?
Ca N4 2.507(2) . ?
Ca N5 3.118(2) . ?
O1 C22 1.424(3) . ?
O1 C23 1.460(3) . ?
O1 C23A 1.513(14) . ?
O2 C25 1.327(2) . ?
N1 C1 1.346(3) . ?
N1 N2 1.374(2) . ?
N2 C3 1.341(3) . ?
N2 B1 1.541(3) . ?
N3 C6 1.345(3) . ?
N3 N4 1.370(2) . ?
N3 B1 1.533(3) . ?
N4 C4 1.339(3) . ?
N5 C9 1.343(3) . ?
N5 N6 1.377(2) . ?
N5 B1 1.555(3) . ?
N6 C7 1.341(3) . ?
C1 C2 1.387(3) . ?
C1 C10 1.508(3) . ?
C2 C3 1.366(3) . ?
C2 H2 0.95 . ?
C3 H3 0.95 . ?
C4 C5 1.393(3) . ?
C4 C14 1.515(3) . ?
C5 C6 1.361(3) . ?
C5 H5 0.95 . ?
C6 H6 0.95 . ?
C7 C8 1.402(3) . ?
C7 C18 1.511(3) . ?
C8 C9 1.364(4) . ?
C8 H8 0.95 . ?
C9 H9 0.95 . ?
C10 C13 1.446(5) . ?
C10 C12A 1.456(10) . ?
C10 C11A 1.457(7) . ?
C10 C11 1.551(5) . ?
C10 C12 1.611(6) . ?
C10 C13A 1.703(10) . ?
C11 H11A 0.98 . ?
C11 H11B 0.98 . ?
C11 H11C 0.98 . ?
C12 H12A 0.98 . ?
C12 H12B 0.98 . ?
C12 H12C 0.98 . ?
C13 H13A 0.98 . ?
C13 H13B 0.98 . ?
C13 H13C 0.98 . ?
C11A H11D 0.98 . ?
C11A H11E 0.98 . ?
C11A H11F 0.98 . ?
C12A H12D 0.98 . ?
C12A H12E 0.98 . ?
C12A H12F 0.98 . ?
C13A H13D 0.98 . ?
C13A H13E 0.98 . ?
C13A H13F 0.98 . ?
C14 C15 1.517(4) . ?
C14 C17 1.525(4) . ?
C14 C16 1.539(4) . ?
C15 H15A 0.98 . ?
C15 H15B 0.98 . ?
C15 H15C 0.98 . ?
C16 H16A 0.98 . ?
C16 H16B 0.98 . ?
C16 H16C 0.98 . ?
C17 H17A 0.98 . ?
C17 H17B 0.98 . ?
C17 H17C 0.98 . ?
C18 C20 1.524(4) . ?
C18 C19 1.533(4) . ?
C18 C21 1.536(3) . ?
C19 H19A 0.98 . ?
C19 H19B 0.98 . ?
C19 H19C 0.98 . ?
C20 H20A 0.98 . ?
C20 H20B 0.98 . ?
C20 H20C 0.98 . ?
C21 H21A 0.98 . ?
C21 H21B 0.98 . ?
C21 H21C 0.98 . ?
C22 C23A 1.341(14) . ?
C22 C23 1.418(4) . ?
C22 H22A 0.99 . ?
C22 H22B 0.99 . ?
C22 H22C 0.99 . ?
C22 H22D 0.99 . ?
C23 C24 1.483(4) . ?
C23 H23 1.00 . ?
C23A C24 1.331(14) . ?
C23A H23A 1.00 . ?
C23A H24C 1.38(2) . ?
C24 H24A 0.981(3) . ?
C24 H24B 0.976(3) . ?
C24 H24C 1.155(3) . ?
C25 C26 1.411(3) . ?
C25 C30 1.420(3) . ?
C26 C27 1.390(3) . ?
C26 C31 1.515(3) . ?
C27 C28 1.386(3) . ?
C27 H27 0.95 . ?
C28 C29 1.368(3) . ?
C28 H28 0.95 . ?
C29 C30 1.390(3) . ?
C29 H29 0.95 . ?
C30 C34 1.513(3) . ?
C31 C33 1.524(3) . ?
C31 C32 1.528(3) . ?
C31 H31 1.00 . ?
C32 H32A 0.98 . ?
C32 H32B 0.98 . ?
C32 H32C 0.98 . ?
C33 H33A 0.98 . ?
C33 H33B 0.98 . ?
C33 H33C 0.98 . ?
C34 C36 1.527(5) . ?
C34 C35 1.535(5) . ?
C34 H34 1.00 . ?
C35 H35A 0.98 . ?
C35 H35B 0.98 . ?
C35 H35C 0.98 . ?
C36 H36A 0.98 . ?
C36 H36B 0.98 . ?
C36 H36C 0.98 . ?
B1 H1 1.00 . ?

loop_
_geom_torsion_atom_site_label_1
_geom_torsion_atom_site_label_2
_geom_torsion_atom_site_label_3
_geom_torsion_atom_site_label_4
_geom_torsion
_geom_torsion_site_symmetry_1
_geom_torsion_site_symmetry_2
_geom_torsion_site_symmetry_3
_geom_torsion_site_symmetry_4
_geom_torsion_publ_flag
O2 Ca O1 C22 2.9(7) . . . . ?
N1 Ca O1 C22 121.4(7) . . . . ?
N6 Ca O1 C22 -141.2(7) . . . . ?
N4 Ca O1 C22 -176.5(7) . . . . ?
N5 Ca O1 C22 -167.1(7) . . . . ?
O2 Ca O1 C23 -179.7(2) . . . . ?
N1 Ca O1 C23 -61.1(2) . . . . ?
N6 Ca O1 C23 36.2(2) . . . . ?
N4 Ca O1 C23 0.9(3) . . . . ?
N5 Ca O1 C23 10.3(2) . . . . ?
O2 Ca O1 C23A -120.8(9) . . . . ?
N1 Ca O1 C23A -2.2(9) . . . . ?
N6 Ca O1 C23A 95.1(9) . . . . ?
N4 Ca O1 C23A 59.8(9) . . . . ?
N5 Ca O1 C23A 69.2(9) . . . . ?
N1 Ca O2 C25 -153.6(6) . . . . ?
O1 Ca O2 C25 -66.2(6) . . . . ?
N6 Ca O2 C25 18.0(7) . . . . ?
N4 Ca O2 C25 113.5(6) . . . . ?
N5 Ca O2 C25 20.2(9) . . . . ?
O2 Ca N1 C1 33.5(2) . . . . ?
O1 Ca N1 C1 -65.4(2) . . . . ?
N6 Ca N1 C1 -141.7(2) . . . . ?
N4 Ca N1 C1 145.9(2) . . . . ?
N5 Ca N1 C1 -145.4(2) . . . . ?
O2 Ca N1 N2 -163.75(12) . . . . ?
O1 Ca N1 N2 97.37(13) . . . . ?
N6 Ca N1 N2 21.13(13) . . . . ?
N4 Ca N1 N2 -51.27(13) . . . . ?
N5 Ca N1 N2 17.37(12) . . . . ?
C1 N1 N2 C3 0.3(2) . . . . ?
Ca N1 N2 C3 -168.69(14) . . . . ?
C1 N1 N2 B1 -179.3(2) . . . . ?
Ca N1 N2 B1 11.7(2) . . . . ?
C6 N3 N4 C4 0.2(2) . . . . ?
B1 N3 N4 C4 -173.8(2) . . . . ?
C6 N3 N4 Ca 173.25(13) . . . . ?
B1 N3 N4 Ca -0.8(2) . . . . ?
O2 Ca N4 C4 -26.7(2) . . . . ?
N1 Ca N4 C4 -144.9(2) . . . . ?
O1 Ca N4 C4 152.7(2) . . . . ?
N6 Ca N4 C4 116.6(2) . . . . ?
N5 Ca N4 C4 142.6(2) . . . . ?
O2 Ca N4 N3 164.47(11) . . . . ?
N1 Ca N4 N3 46.22(12) . . . . ?
O1 Ca N4 N3 -16.2(2) . . . . ?
N6 Ca N4 N3 -52.19(12) . . . . ?
N5 Ca N4 N3 -26.20(11) . . . . ?
O2 Ca N5 C9 -63.0(5) . . . . ?
N1 Ca N5 C9 111.3(3) . . . . ?
O1 Ca N5 C9 25.4(3) . . . . ?
N6 Ca N5 C9 -60.0(3) . . . . ?
N4 Ca N5 C9 -160.5(3) . . . . ?
O2 Ca N5 N6 -3.0(4) . . . . ?
N1 Ca N5 N6 171.22(13) . . . . ?
O1 Ca N5 N6 85.39(12) . . . . ?
N6 Ca N5 N6 0.0 . . . . ?
N4 Ca N5 N6 -100.55(13) . . . . ?
O2 Ca N5 B1 145.1(3) . . . . ?
N1 Ca N5 B1 -40.69(12) . . . . ?
O1 Ca N5 B1 -126.53(12) . . . . ?
N6 Ca N5 B1 148.1(2) . . . . ?
N4 Ca N5 B1 47.53(12) . . . . ?
C9 N5 N6 C7 -1.2(2) . . . . ?
B1 N5 N6 C7 169.2(2) . . . . ?
Ca N5 N6 C7 -151.4(2) . . . . ?
C9 N5 N6 Ca 150.23(15) . . . . ?
B1 N5 N6 Ca -39.3(2) . . . . ?
Ca N5 N6 Ca 0.0 . . . . ?
O2 Ca N6 C7 -44.1(3) . . . . ?
N1 Ca N6 C7 128.5(2) . . . . ?
O1 Ca N6 C7 47.9(2) . . . . ?
N4 Ca N6 C7 -152.6(2) . . . . ?
N5 Ca N6 C7 136.8(3) . . . . ?
O2 Ca N6 N5 179.11(11) . . . . ?
N1 Ca N6 N5 -8.30(13) . . . . ?
O1 Ca N6 N5 -88.94(12) . . . . ?
N4 Ca N6 N5 70.52(12) . . . . ?
N5 Ca N6 N5 0.0 . . . . ?
N2 N1 C1 C2 0.1(2) . . . . ?
Ca N1 C1 C2 163.4(2) . . . . ?
N2 N1 C1 C10 178.6(2) . . . . ?
Ca N1 C1 C10 -18.1(4) . . . . ?
N1 C1 C2 C3 -0.4(3) . . . . ?
C10 C1 C2 C3 -178.8(2) . . . . ?
N1 N2 C3 C2 -0.5(3) . . . . ?
B1 N2 C3 C2 179.1(2) . . . . ?
C1 C2 C3 N2 0.5(3) . . . . ?
N3 N4 C4 C5 -0.4(2) . . . . ?
Ca N4 C4 C5 -169.5(2) . . . . ?
N3 N4 C4 C14 -179.6(2) . . . . ?
Ca N4 C4 C14 11.3(3) . . . . ?
N4 C4 C5 C6 0.5(2) . . . . ?
C14 C4 C5 C6 179.6(2) . . . . ?
N4 N3 C6 C5 0.1(2) . . . . ?
B1 N3 C6 C5 174.1(2) . . . . ?
C4 C5 C6 N3 -0.3(2) . . . . ?
N5 N6 C7 C8 1.5(2) . . . . ?
Ca N6 C7 C8 -134.7(2) . . . . ?
N5 N6 C7 C18 -176.4(2) . . . . ?
Ca N6 C7 C18 47.4(3) . . . . ?
N6 C7 C8 C9 -1.2(3) . . . . ?
C18 C7 C8 C9 176.5(2) . . . . ?
N6 N5 C9 C8 0.4(3) . . . . ?
B1 N5 C9 C8 -169.8(2) . . . . ?
Ca N5 C9 C8 45.2(4) . . . . ?
C7 C8 C9 N5 0.5(3) . . . . ?
N1 C1 C10 C13 -105.0(3) . . . . ?
C2 C1 C10 C13 73.2(4) . . . . ?
N1 C1 C10 C12A 175.5(5) . . . . ?
C2 C1 C10 C12A -6.3(6) . . . . ?
N1 C1 C10 C11A 40.8(5) . . . . ?
C2 C1 C10 C11A -141.0(5) . . . . ?
N1 C1 C10 C11 18.4(4) . . . . ?
C2 C1 C10 C11 -163.3(3) . . . . ?
N1 C1 C10 C12 135.4(3) . . . . ?
C2 C1 C10 C12 -46.3(4) . . . . ?
N1 C1 C10 C13A -74.0(4) . . . . ?
C2 C1 C10 C13A 104.2(4) . . . . ?
N4 C4 C14 C15 -33.4(3) . . . . ?
C5 C4 C14 C15 147.6(3) . . . . ?
N4 C4 C14 C17 -154.2(2) . . . . ?
C5 C4 C14 C17 26.7(3) . . . . ?
N4 C4 C14 C16 87.8(3) . . . . ?
C5 C4 C14 C16 -91.2(3) . . . . ?
N6 C7 C18 C20 -106.9(3) . . . . ?
C8 C7 C18 C20 75.7(3) . . . . ?
N6 C7 C18 C19 15.5(3) . . . . ?
C8 C7 C18 C19 -162.0(2) . . . . ?
N6 C7 C18 C21 133.5(2) . . . . ?
C8 C7 C18 C21 -44.0(3) . . . . ?
C23 O1 C22 C23A 47.5(8) . . . . ?
C23A O1 C22 C23A 0.000(3) . . . . ?
Ca O1 C22 C23A -134.5(10) . . . . ?
C23 O1 C22 C23 0.0 . . . . ?
C23A O1 C22 C23 -47.5(8) . . . . ?
Ca O1 C22 C23 178.0(6) . . . . ?
C23A C22 C23 O1 -84.7(9) . . . . ?
O1 C22 C23 O1 0.0 . . . . ?
C23A C22 C23 C24 18.7(9) . . . . ?
O1 C22 C23 C24 103.4(3) . . . . ?
C22 O1 C23 C22 0.0 . . . . ?
C23A O1 C23 C22 70.0(9) . . . . ?
Ca O1 C23 C22 -179.2(3) . . . . ?
C22 O1 C23 C24 -114.3(3) . . . . ?
C23A O1 C23 C24 -44.3(8) . . . . ?
Ca O1 C23 C24 66.5(3) . . . . ?
C23 C22 C23A C24 -31.8(16) . . . . ?
O1 C22 C23A C24 -105.3(22) . . . . ?
C23 C22 C23A O1 73.5(7) . . . . ?
O1 C22 C23A O1 0.000(2) . . . . ?
C22 O1 C23A C24 139.0(17) . . . . ?
C23 O1 C23A C24 56.3(11) . . . . ?
Ca O1 C23A C24 -57.4(17) . . . . ?
C22 O1 C23A C22 0.000(2) . . . . ?
C23 O1 C23A C22 -82.7(8) . . . . ?
Ca O1 C23A C22 163.5(3) . . . . ?
C22 C23A C24 C23 31.1(16) . . . . ?
O1 C23A C24 C23 -51.9(10) . . . . ?
C22 C23 C24 C23A -19.4(9) . . . . ?
O1 C23 C24 C23A 49.8(9) . . . . ?
Ca O2 C25 C26 18.8(7) . . . . ?
Ca O2 C25 C30 -161.8(5) . . . . ?
O2 C25 C26 C27 -179.7(2) . . . . ?
C30 C25 C26 C27 1.0(3) . . . . ?
O2 C25 C26 C31 4.8(3) . . . . ?
C30 C25 C26 C31 -174.5(2) . . . . ?
C25 C26 C27 C28 -0.2(3) . . . . ?
C31 C26 C27 C28 175.3(2) . . . . ?
C26 C27 C28 C29 -0.5(3) . . . . ?
C27 C28 C29 C30 0.5(3) . . . . ?
C28 C29 C30 C25 0.3(3) . . . . ?
C28 C29 C30 C34 -176.6(2) . . . . ?
O2 C25 C30 C29 179.6(2) . . . . ?
C26 C25 C30 C29 -1.1(3) . . . . ?
O2 C25 C30 C34 -3.5(3) . . . . ?
C26 C25 C30 C34 175.8(2) . . . . ?
C27 C26 C31 C33 41.4(3) . . . . ?
C25 C26 C31 C33 -143.1(2) . . . . ?
C27 C26 C31 C32 -83.1(2) . . . . ?
C25 C26 C31 C32 92.4(2) . . . . ?
C29 C30 C34 C36 -53.6(4) . . . . ?
C25 C30 C34 C36 129.6(3) . . . . ?
C29 C30 C34 C35 71.5(3) . . . . ?
C25 C30 C34 C35 -105.3(3) . . . . ?
C6 N3 B1 N2 123.7(2) . . . . ?
N4 N3 B1 N2 -63.2(2) . . . . ?
C6 N3 B1 N5 -111.0(2) . . . . ?
N4 N3 B1 N5 62.0(2) . . . . ?
C3 N2 B1 N3 -123.0(2) . . . . ?
N1 N2 B1 N3 56.5(3) . . . . ?
C3 N2 B1 N5 113.4(2) . . . . ?
N1 N2 B1 N5 -67.1(2) . . . . ?
C9 N5 B1 N3 133.7(2) . . . . ?
N6 N5 B1 N3 -35.1(3) . . . . ?
Ca N5 B1 N3 -64.59(14) . . . . ?
C9 N5 B1 N2 -101.3(2) . . . . ?
N6 N5 B1 N2 89.9(2) . . . . ?
Ca N5 B1 N2 60.45(15) . . . . ?
